data_4111255
loop_
_publ_author_name
'Constantin Czekelius'
'Jillian Hafer'
'Zachary J. Tonzetich'
'Richard R. Schrock'
'Ronald L. Christensen'
'Peter M\"uller'

_publ_section_title
;
 Synthesis of Oligoenes that Contain up to 15 Double Bonds from
 1,6-Heptadiynes
;
_journal_name_full 'Journal of the American Chemical Society'
_journal_page_first 16664
_journal_page_last 16675
_journal_paper_doi 10.1021/ja0656705
_journal_volume 128
_journal_year 2006
_chemical_formula_sum 'C55.5 H68 F24 Mo2 N2 O8'
_chemical_formula_weight 1539.00
_chemical_name_systematic
; 
 ? 
;
_space_group_IT_number 14
_symmetry_cell_setting monoclinic
_symmetry_space_group_name_Hall '-P 2yn'
_symmetry_space_group_name_H-M 'P 1 21/n 1'
_atom_sites_solution_hydrogens geom
_atom_sites_solution_primary direct
_atom_sites_solution_secondary difmap
_audit_creation_method SHELXL-97
_cell_angle_alpha 90.00
_cell_angle_beta 90.8330(10)
_cell_angle_gamma 90.00
_cell_formula_units_Z 4
_cell_length_a 11.0704(4)
_cell_length_b 27.1993(10)
_cell_length_c 22.5569(9)
_cell_measurement_reflns_used 7082
_cell_measurement_temperature 100(2)
_cell_measurement_theta_max 30.01
_cell_measurement_theta_min 2.42
_cell_volume 6791.3(4)
_computing_cell_refinement 'SAINT 5 (Bruker-AXS, 2003)'
_computing_data_collection 'SMART 5 (Bruker-AXS, 2003)'
_computing_data_reduction 'SAINT 5 (Bruker-AXS, 2003)'
_computing_molecular_graphics 'Bruker SHELXTL'
_computing_publication_material 'Bruker SHELXTL'
_computing_structure_refinement 'SHELXL-97 (Sheldrick, 1997)'
_computing_structure_solution 'SHELXS-97 (Sheldrick, 1990)'
_diffrn_ambient_temperature 100(2)
_diffrn_measured_fraction_theta_full 1.000
_diffrn_measured_fraction_theta_max 1.000
_diffrn_measurement_device_type 'Bruker Smart APEX CCD'
_diffrn_measurement_method 'omega and phi scans'
_diffrn_radiation_monochromator graphite
_diffrn_radiation_source 'fine-focus sealed tube'
_diffrn_radiation_type MoK\a
_diffrn_radiation_wavelength 0.71073
_diffrn_reflns_av_R_equivalents 0.0699
_diffrn_reflns_av_sigmaI/netI 0.0453
_diffrn_reflns_limit_h_max 14
_diffrn_reflns_limit_h_min -14
_diffrn_reflns_limit_k_max 36
_diffrn_reflns_limit_k_min -36
_diffrn_reflns_limit_l_max 30
_diffrn_reflns_limit_l_min -30
_diffrn_reflns_number 135769
_diffrn_reflns_theta_full 28.70
_diffrn_reflns_theta_max 28.70
_diffrn_reflns_theta_min 1.75
_exptl_absorpt_coefficient_mu 0.484
_exptl_absorpt_correction_T_max 0.9623
_exptl_absorpt_correction_T_min 0.9180
_exptl_absorpt_correction_type multi-scan
_exptl_absorpt_process_details sadabs
_exptl_crystal_colour red
_exptl_crystal_density_diffrn 1.505
_exptl_crystal_description block
_exptl_crystal_F_000 3116
_exptl_crystal_size_max 0.18
_exptl_crystal_size_mid 0.16
_exptl_crystal_size_min 0.08
_refine_diff_density_max 1.613
_refine_diff_density_min -0.375
_refine_diff_density_rms 0.103
_refine_ls_extinction_method none
_refine_ls_goodness_of_fit_ref 1.066
_refine_ls_hydrogen_treatment mixed
_refine_ls_matrix_type full
_refine_ls_number_parameters 913
_refine_ls_number_reflns 17523
_refine_ls_number_restraints 131
_refine_ls_restrained_S_all 1.068
_refine_ls_R_factor_all 0.0767
_refine_ls_R_factor_gt 0.0485
_refine_ls_shift/su_max 0.002
_refine_ls_shift/su_mean 0.000
_refine_ls_structure_factor_coef Fsqd
_refine_ls_weighting_details 'calc w=1/[\s^2^(Fo^2^)+(0.0620P)^2^+7.6779P] where P=(Fo^2^+2Fc^2^)/3'
_refine_ls_weighting_scheme calc
_refine_ls_wR_factor_gt 0.1199
_refine_ls_wR_factor_ref 0.1332
_reflns_number_gt 12876
_reflns_number_total 17523
_reflns_threshold_expression >2sigma(I)
_cod_data_source_file ja0656705si20060814_111031_2.cif
_cod_data_source_block 05196
_cod_original_formula_sum 'C55.50 H68 F24 Mo2 N2 O8'
_cod_database_code 4111255

loop_
_symmetry_equiv_pos_as_xyz
'x, y, z'
'-x+1/2, y+1/2, -z+1/2'
'-x, -y, -z'
'x-1/2, -y-1/2, z-1/2'

loop_
_atom_site_label
_atom_site_type_symbol
_atom_site_fract_x
_atom_site_fract_y
_atom_site_fract_z
_atom_site_U_iso_or_equiv
_atom_site_adp_type
_atom_site_occupancy
_atom_site_symmetry_multiplicity
_atom_site_calc_flag
_atom_site_refinement_flags
_atom_site_disorder_assembly
_atom_site_disorder_group
Mo1 Mo 0.78197(2) 0.222754(9) 0.785995(12) 0.02008(7) Uani 1 1 d . . .
Mo2 Mo 0.98584(2) 0.447718(9) 0.870169(12) 0.02210(7) Uani 1 1 d . . .
C1 C 0.8173(3) 0.29105(11) 0.79582(14) 0.0235(6) Uani 1 1 d D . .
H1 H 0.856(3) 0.2936(13) 0.8348(10) 0.028 Uiso 1 1 d D . .
C2 C 0.9134(3) 0.39259(11) 0.83075(14) 0.0235(6) Uani 1 1 d D . .
H2 H 0.937(3) 0.3621(9) 0.8515(14) 0.028 Uiso 1 1 d D . .
C3 C 0.7953(3) 0.33632(11) 0.76488(14) 0.0261(6) Uani 1 1 d . . .
C4 C 0.8372(3) 0.38218(11) 0.78107(14) 0.0259(6) Uani 1 1 d . . .
C5 C 0.7882(4) 0.42153(13) 0.74042(15) 0.0374(8) Uani 1 1 d . . .
H5A H 0.8544 0.4419 0.7246 0.045 Uiso 1 1 calc R . .
H5B H 0.7311 0.4431 0.7616 0.045 Uiso 1 1 calc R . .
C6 C 0.7224(4) 0.39305(12) 0.68967(16) 0.0352(8) Uani 1 1 d . . .
C7 C 0.7114(4) 0.33943(12) 0.71177(16) 0.0386(9) Uani 1 1 d . . .
H7A H 0.6273 0.3320 0.7231 0.046 Uiso 1 1 calc R . .
H7B H 0.7361 0.3160 0.6806 0.046 Uiso 1 1 calc R . .
N1 N 0.7361(2) 0.22355(9) 0.71293(12) 0.0242(5) Uani 1 1 d . . .
C11 C 0.7033(3) 0.22278(11) 0.65324(15) 0.0295(7) Uani 1 1 d . . .
C12 C 0.5788(4) 0.22720(12) 0.63825(16) 0.0346(8) Uani 1 1 d . . .
C13 C 0.5489(4) 0.22959(14) 0.57853(18) 0.0468(10) Uani 1 1 d . . .
H13 H 0.4666 0.2328 0.5666 0.056 Uiso 1 1 calc R . .
C14 C 0.6370(5) 0.22734(15) 0.53622(18) 0.0542(13) Uani 1 1 d . . .
H14 H 0.6144 0.2294 0.4955 0.065 Uiso 1 1 calc R . .
C15 C 0.7571(5) 0.22220(14) 0.55151(17) 0.0493(11) Uani 1 1 d . . .
H15 H 0.8157 0.2204 0.5212 0.059 Uiso 1 1 calc R . .
C16 C 0.7943(4) 0.21965(12) 0.61076(16) 0.0362(8) Uani 1 1 d . . .
C121 C 0.4845(3) 0.22621(15) 0.68624(18) 0.0414(9) Uani 1 1 d . . .
H121 H 0.5223 0.2406 0.7228 0.050 Uiso 1 1 calc R . .
C122 C 0.3727(5) 0.2567(3) 0.6714(3) 0.086(2) Uani 1 1 d . . .
H12A H 0.3973 0.2899 0.6595 0.130 Uiso 1 1 calc R . .
H12B H 0.3213 0.2588 0.7063 0.130 Uiso 1 1 calc R . .
H12C H 0.3275 0.2411 0.6387 0.130 Uiso 1 1 calc R . .
C123 C 0.4529(5) 0.17290(19) 0.7001(2) 0.0643(14) Uani 1 1 d . . .
H12D H 0.4170 0.1574 0.6648 0.096 Uiso 1 1 calc R . .
H12E H 0.3950 0.1719 0.7325 0.096 Uiso 1 1 calc R . .
H12F H 0.5264 0.1551 0.7119 0.096 Uiso 1 1 calc R . .
C161 C 0.9257(4) 0.21523(15) 0.62878(18) 0.0441(10) Uani 1 1 d . . .
H161 H 0.9292 0.1986 0.6683 0.053 Uiso 1 1 calc R . .
C162 C 0.9826(4) 0.26619(17) 0.6362(2) 0.0534(11) Uani 1 1 d . . .
H16A H 0.9767 0.2841 0.5986 0.080 Uiso 1 1 calc R . .
H16B H 1.0678 0.2627 0.6479 0.080 Uiso 1 1 calc R . .
H16C H 0.9398 0.2844 0.6670 0.080 Uiso 1 1 calc R . .
C163 C 0.9998(5) 0.18380(18) 0.5855(2) 0.0699(16) Uani 1 1 d . . .
H16D H 0.9629 0.1512 0.5817 0.105 Uiso 1 1 calc R . .
H16E H 1.0827 0.1805 0.6008 0.105 Uiso 1 1 calc R . .
H16F H 1.0007 0.1998 0.5466 0.105 Uiso 1 1 calc R . .
N2 N 0.9318(2) 0.49360(9) 0.82415(11) 0.0243(5) Uani 1 1 d . . .
C21 C 0.8914(3) 0.52940(11) 0.78415(14) 0.0280(7) Uani 1 1 d . . .
C22 C 0.7800(3) 0.55246(11) 0.79321(16) 0.0317(7) Uani 1 1 d . . .
C23 C 0.7372(4) 0.58385(12) 0.74913(18) 0.0399(9) Uani 1 1 d . . .
H23 H 0.6616 0.5998 0.7539 0.048 Uiso 1 1 calc R . .
C24 C 0.8025(4) 0.59214(14) 0.69882(19) 0.0502(11) Uani 1 1 d . . .
H24 H 0.7704 0.6131 0.6688 0.060 Uiso 1 1 calc R . .
C25 C 0.9135(4) 0.57064(14) 0.69118(17) 0.0476(11) Uani 1 1 d . . .
H25 H 0.9577 0.5777 0.6564 0.057 Uiso 1 1 calc R . .
C26 C 0.9626(4) 0.53866(12) 0.73346(16) 0.0368(8) Uani 1 1 d . . .
C221 C 0.7115(3) 0.54424(12) 0.84993(18) 0.0359(8) Uani 1 1 d . . .
H221 H 0.7263 0.5096 0.8629 0.043 Uiso 1 1 calc R . .
C222 C 0.5746(4) 0.55109(19) 0.8426(2) 0.0606(13) Uani 1 1 d . . .
H22A H 0.5568 0.5857 0.8340 0.091 Uiso 1 1 calc R . .
H22B H 0.5347 0.5415 0.8794 0.091 Uiso 1 1 calc R . .
H22C H 0.5447 0.5305 0.8099 0.091 Uiso 1 1 calc R . .
C223 C 0.7615(4) 0.57805(16) 0.89835(18) 0.0476(10) Uani 1 1 d . . .
H22D H 0.8472 0.5708 0.9053 0.071 Uiso 1 1 calc R . .
H22E H 0.7169 0.5727 0.9350 0.071 Uiso 1 1 calc R . .
H22F H 0.7525 0.6124 0.8858 0.071 Uiso 1 1 calc R . .
C261 C 1.0855(4) 0.51570(14) 0.72774(19) 0.0486(11) Uani 1 1 d . . .
H261 H 1.0805 0.4812 0.7429 0.058 Uiso 1 1 calc R . .
C262 C 1.1754(4) 0.54346(16) 0.7671(2) 0.0564(12) Uani 1 1 d . . .
H26A H 1.1779 0.5780 0.7550 0.085 Uiso 1 1 calc R . .
H26B H 1.2559 0.5289 0.7631 0.085 Uiso 1 1 calc R . .
H26C H 1.1504 0.5413 0.8085 0.085 Uiso 1 1 calc R . .
C263 C 1.1291(6) 0.5134(2) 0.6642(2) 0.0770(17) Uani 1 1 d . . .
H26D H 1.0655 0.4993 0.6388 0.116 Uiso 1 1 calc R . .
H26E H 1.2015 0.4928 0.6624 0.116 Uiso 1 1 calc R . .
H26F H 1.1484 0.5466 0.6505 0.116 Uiso 1 1 calc R . .
O1 O 0.92798(19) 0.18639(8) 0.80032(11) 0.0282(5) Uani 1 1 d . . .
C31 C 1.0484(3) 0.19119(12) 0.81827(16) 0.0300(7) Uani 1 1 d . . .
C32 C 1.1086(3) 0.23694(15) 0.7926(2) 0.0438(10) Uani 1 1 d . . .
H32A H 1.1046 0.2356 0.7492 0.066 Uiso 1 1 calc R . .
H32B H 1.1933 0.2382 0.8057 0.066 Uiso 1 1 calc R . .
H32C H 1.0666 0.2664 0.8064 0.066 Uiso 1 1 calc R . .
C33 C 1.1128(3) 0.14499(15) 0.7961(2) 0.0462(10) Uani 1 1 d . . .
F1 F 1.1116(2) 0.14409(12) 0.73747(13) 0.0732(9) Uani 1 1 d . . .
F2 F 1.0606(2) 0.10406(9) 0.81447(16) 0.0717(9) Uani 1 1 d . . .
F3 F 1.22826(19) 0.14353(9) 0.81477(12) 0.0558(7) Uani 1 1 d . . .
C34 C 1.0514(4) 0.19434(17) 0.88548(19) 0.0453(10) Uani 1 1 d . . .
F4 F 0.9984(3) 0.15685(12) 0.91115(13) 0.0720(9) Uani 1 1 d . . .
F5 F 1.1634(2) 0.19759(11) 0.90813(12) 0.0620(7) Uani 1 1 d . . .
F6 F 0.9929(3) 0.23522(12) 0.90227(12) 0.0698(8) Uani 1 1 d . . .
O2 O 0.6536(2) 0.21012(8) 0.84050(10) 0.0293(5) Uani 1 1 d . . .
C35 C 0.5947(3) 0.23093(13) 0.88890(16) 0.0340(8) Uani 1 1 d . . .
C36 C 0.5881(4) 0.28651(15) 0.8873(2) 0.0568(13) Uani 1 1 d . . .
H36A H 0.6695 0.3002 0.8921 0.085 Uiso 1 1 calc R . .
H36B H 0.5371 0.2982 0.9195 0.085 Uiso 1 1 calc R . .
H36C H 0.5535 0.2971 0.8492 0.085 Uiso 1 1 calc R . .
C37 C 0.6636(5) 0.2136(3) 0.9442(2) 0.0732(17) Uani 1 1 d . . .
F7 F 0.7726(3) 0.2327(2) 0.94455(18) 0.1285(19) Uani 1 1 d . . .
F8 F 0.6093(3) 0.22672(17) 0.99432(13) 0.1064(15) Uani 1 1 d . . .
F9 F 0.6756(4) 0.16552(17) 0.94568(15) 0.1258(19) Uani 1 1 d . . .
C38 C 0.4662(4) 0.21036(15) 0.8870(2) 0.0425(9) Uani 1 1 d . . .
F10 F 0.4631(3) 0.16210(9) 0.88665(16) 0.0839(11) Uani 1 1 d . . .
F11 F 0.4101(2) 0.22577(12) 0.83838(13) 0.0661(8) Uani 1 1 d . . .
F12 F 0.4008(2) 0.22560(9) 0.93274(12) 0.0540(7) Uani 1 1 d . . .
O3 O 1.1588(2) 0.43725(8) 0.86575(10) 0.0294(5) Uani 1 1 d . . .
C41 C 1.2414(3) 0.40090(12) 0.85031(16) 0.0317(7) Uani 1 1 d . . .
C42 C 1.2154(4) 0.37823(15) 0.79023(18) 0.0460(10) Uani 1 1 d . . .
H42A H 1.1382 0.3606 0.7912 0.069 Uiso 1 1 calc R . .
H42B H 1.2801 0.3552 0.7804 0.069 Uiso 1 1 calc R . .
H42C H 1.2110 0.4042 0.7602 0.069 Uiso 1 1 calc R . .
C43 C 1.3666(3) 0.42560(15) 0.8500(2) 0.0425(9) Uani 1 1 d . . .
F13 F 1.3917(2) 0.45074(9) 0.89848(13) 0.0585(7) Uani 1 1 d . . .
F14 F 1.3742(2) 0.45647(10) 0.80422(13) 0.0618(7) Uani 1 1 d . . .
F15 F 1.4561(2) 0.39286(9) 0.84365(12) 0.0546(6) Uani 1 1 d . . .
C44 C 1.2394(3) 0.36106(14) 0.89906(19) 0.0409(9) Uani 1 1 d . . .
F16 F 1.3055(2) 0.32197(9) 0.88628(14) 0.0655(8) Uani 1 1 d . . .
F17 F 1.2780(3) 0.37730(11) 0.95139(12) 0.0689(8) Uani 1 1 d . . .
F18 F 1.1275(2) 0.34464(9) 0.90601(12) 0.0552(7) Uani 1 1 d . . .
O4 O 0.9161(2) 0.44676(8) 0.94794(9) 0.0261(5) Uani 1 1 d . . .
C45 C 0.8253(3) 0.42603(12) 0.98188(14) 0.0266(7) Uani 1 1 d . . .
C46 C 0.7066(3) 0.41829(15) 0.94765(17) 0.0381(8) Uani 1 1 d . . .
H46A H 0.6717 0.4503 0.9372 0.057 Uiso 1 1 calc R . .
H46B H 0.6501 0.4001 0.9724 0.057 Uiso 1 1 calc R . .
H46C H 0.7221 0.3996 0.9114 0.057 Uiso 1 1 calc R . .
C47 C 0.8721(3) 0.37625(12) 1.00594(15) 0.0322(7) Uani 1 1 d . . .
F19 F 0.9790(2) 0.37987(8) 1.03241(11) 0.0466(6) Uani 1 1 d . . .
F20 F 0.7962(2) 0.35564(8) 1.04428(10) 0.0491(6) Uani 1 1 d . . .
F21 F 0.8843(2) 0.34416(7) 0.96128(9) 0.0434(5) Uani 1 1 d . . .
C48 C 0.8055(3) 0.46219(13) 1.03352(16) 0.0336(8) Uani 1 1 d . . .
F22 F 0.7181(2) 0.44709(9) 1.06947(10) 0.0463(6) Uani 1 1 d . . .
F23 F 0.7746(2) 0.50585(8) 1.01234(10) 0.0479(6) Uani 1 1 d . . .
F24 F 0.9050(2) 0.46839(8) 1.06701(9) 0.0388(5) Uani 1 1 d . . .
O5 O 0.5036(3) 0.39991(14) 0.69588(17) 0.0721(10) Uani 1 1 d . . .
O6 O 0.6124(3) 0.45827(12) 0.64982(16) 0.0668(10) Uani 1 1 d . . .
O7 O 0.8895(4) 0.41352(14) 0.62739(16) 0.0756(11) Uani 1 1 d . . .
O8 O 0.7357(3) 0.36921(11) 0.59062(12) 0.0555(8) Uani 1 1 d . . .
C61 C 0.5981(5) 0.41587(16) 0.67866(19) 0.0502(11) Uani 1 1 d . . .
C62 C 0.5036(6) 0.4875(2) 0.6389(3) 0.097(2) Uani 1 1 d . . .
H62A H 0.4804 0.5054 0.6752 0.117 Uiso 1 1 calc R . .
H62B H 0.4356 0.4662 0.6263 0.117 Uiso 1 1 calc R . .
C63 C 0.5346(10) 0.5225(3) 0.5912(4) 0.173(5) Uani 1 1 d . . .
H63A H 0.6084 0.5404 0.6023 0.260 Uiso 1 1 calc R . .
H63B H 0.4682 0.5459 0.5854 0.260 Uiso 1 1 calc R . .
H63C H 0.5477 0.5044 0.5542 0.260 Uiso 1 1 calc R . .
C64 C 0.7934(4) 0.39431(15) 0.63352(18) 0.0463(10) Uani 1 1 d . . .
C65 C 0.7930(6) 0.36628(19) 0.5326(2) 0.0650(14) Uani 1 1 d . . .
H65A H 0.7746 0.3342 0.5139 0.078 Uiso 1 1 calc R . .
H65B H 0.8818 0.3691 0.5374 0.078 Uiso 1 1 calc R . .
C66 C 0.7473(7) 0.4065(2) 0.4947(2) 0.093(2) Uani 1 1 d . . .
H66A H 0.6588 0.4068 0.4954 0.139 Uiso 1 1 calc R . .
H66B H 0.7741 0.4013 0.4539 0.139 Uiso 1 1 calc R . .
H66C H 0.7786 0.4379 0.5095 0.139 Uiso 1 1 calc R . .
C1X C 0.641(2) 0.0462(6) 0.9648(7) 0.076(4) Uani 0.316(4) 1 d PDU A -1
H1X1 H 0.6905 0.0189 0.9510 0.115 Uiso 0.316(4) 1 calc PR A -1
H1X2 H 0.6393 0.0723 0.9349 0.115 Uiso 0.316(4) 1 calc PR A -1
H1X3 H 0.5580 0.0346 0.9713 0.115 Uiso 0.316(4) 1 calc PR A -1
C2X C 0.6949(18) 0.0668(6) 1.0245(6) 0.064(3) Uani 0.316(4) 1 d PDU A -1
H2X1 H 0.7032 0.0369 1.0492 0.076 Uiso 0.316(4) 1 calc PR A -1
H2X2 H 0.7785 0.0756 1.0136 0.076 Uiso 0.316(4) 1 calc PR A -1
C3X C 0.6667(15) 0.1025(5) 1.0658(6) 0.058(3) Uani 0.316(4) 1 d PDU A -1
H3X1 H 0.6055 0.0889 1.0929 0.070 Uiso 0.316(4) 1 calc PR A -1
H3X2 H 0.6293 0.1307 1.0447 0.070 Uiso 0.316(4) 1 calc PR A -1
C4X C 0.7651(14) 0.1200(6) 1.1001(7) 0.066(3) Uani 0.316(4) 1 d PDU A -1
H4X1 H 0.7950 0.0925 1.1252 0.080 Uiso 0.316(4) 1 calc PR A -1
H4X2 H 0.7348 0.1458 1.1270 0.080 Uiso 0.316(4) 1 calc PR A -1
C5X C 0.8826(12) 0.1431(5) 1.0634(5) 0.049(3) Uani 0.316(4) 1 d PDU A -1
H5X1 H 0.9467 0.1522 1.0917 0.073 Uiso 0.316(4) 1 calc PR A -1
H5X2 H 0.8567 0.1723 1.0411 0.073 Uiso 0.316(4) 1 calc PR A -1
H5X3 H 0.9132 0.1183 1.0359 0.073 Uiso 0.316(4) 1 calc PR A -1
C1Y C 0.8578(16) 0.1038(6) 1.0273(7) 0.032(3) Uani 0.184(4) 1 d PDU A -2
H1Y1 H 0.8827 0.1342 1.0472 0.048 Uiso 0.184(4) 1 calc PR A -2
H1Y2 H 0.8531 0.1094 0.9844 0.048 Uiso 0.184(4) 1 calc PR A -2
H1Y3 H 0.9170 0.0779 1.0359 0.048 Uiso 0.184(4) 1 calc PR A -2
C2Y C 0.729(2) 0.0874(8) 1.0504(10) 0.051(3) Uani 0.184(4) 1 d PDU A -2
H2Y1 H 0.7367 0.0816 1.0936 0.061 Uiso 0.184(4) 1 calc PR A -2
H2Y2 H 0.6730 0.1154 1.0446 0.061 Uiso 0.184(4) 1 calc PR A -2
C3Y C 0.676(2) 0.0455(8) 1.0245(11) 0.057(3) Uani 0.184(4) 1 d PDU A -2
H3Y1 H 0.7366 0.0314 0.9978 0.068 Uiso 0.184(4) 1 calc PR A -2
H3Y2 H 0.6655 0.0215 1.0571 0.068 Uiso 0.184(4) 1 calc PR A -2
C4Y C 0.568(2) 0.0458(9) 0.9929(12) 0.064(4) Uani 0.184(4) 1 d PDU A -2
H4Y1 H 0.5877 0.0482 0.9504 0.077 Uiso 0.184(4) 1 calc PR A -2
H4Y2 H 0.5247 0.0764 1.0034 0.077 Uiso 0.184(4) 1 calc PR A -2
C5Y C 0.471(3) -0.0001(16) 1.000(3) 0.094(8) Uani 0.184(4) 1 d PDU A -2
H5Y1 H 0.3982 0.0067 0.9762 0.141 Uiso 0.184(4) 1 calc PR A -2
H5Y2 H 0.4496 -0.0036 1.0417 0.141 Uiso 0.184(4) 1 calc PR A -2
H5Y3 H 0.5084 -0.0306 0.9861 0.141 Uiso 0.184(4) 1 calc PR A -2

loop_
_atom_site_aniso_label
_atom_site_aniso_U_11
_atom_site_aniso_U_22
_atom_site_aniso_U_33
_atom_site_aniso_U_23
_atom_site_aniso_U_13
_atom_site_aniso_U_12
Mo1 0.01828(12) 0.01629(12) 0.02572(14) -0.00276(10) 0.00208(9) -0.00119(9)
Mo2 0.02773(14) 0.01449(12) 0.02403(14) -0.00081(10) -0.00164(10) -0.00283(10)
C1 0.0236(15) 0.0220(14) 0.0249(15) -0.0033(12) -0.0002(12) -0.0038(11)
C2 0.0283(16) 0.0156(13) 0.0268(16) 0.0001(11) -0.0006(13) -0.0016(12)
C3 0.0315(17) 0.0214(15) 0.0254(15) -0.0036(12) -0.0017(13) -0.0007(12)
C4 0.0336(17) 0.0193(14) 0.0248(16) -0.0011(12) -0.0009(13) -0.0022(12)
C5 0.061(2) 0.0219(16) 0.0292(18) -0.0012(13) -0.0140(17) -0.0028(16)
C6 0.053(2) 0.0239(16) 0.0288(17) -0.0011(13) -0.0132(16) 0.0033(15)
C7 0.058(2) 0.0218(16) 0.0355(19) -0.0001(14) -0.0176(17) -0.0038(16)
N1 0.0256(13) 0.0171(12) 0.0299(14) -0.0028(10) 0.0020(11) -0.0039(10)
C11 0.0410(19) 0.0172(14) 0.0302(17) -0.0027(12) -0.0020(14) -0.0038(13)
C12 0.046(2) 0.0216(16) 0.0355(19) -0.0032(14) -0.0075(16) -0.0078(15)
C13 0.067(3) 0.0312(19) 0.041(2) -0.0003(16) -0.020(2) -0.0085(18)
C14 0.103(4) 0.033(2) 0.0259(19) -0.0021(16) -0.014(2) -0.011(2)
C15 0.086(3) 0.031(2) 0.031(2) -0.0028(15) 0.013(2) -0.008(2)
C16 0.055(2) 0.0228(16) 0.0308(18) -0.0002(13) 0.0090(16) -0.0027(15)
C121 0.035(2) 0.045(2) 0.044(2) 0.0016(17) -0.0085(17) -0.0074(17)
C122 0.044(3) 0.126(6) 0.089(4) 0.027(4) -0.002(3) 0.020(3)
C123 0.082(4) 0.063(3) 0.047(3) -0.004(2) 0.004(2) -0.036(3)
C161 0.051(2) 0.041(2) 0.041(2) 0.0055(17) 0.0216(18) 0.0047(18)
C162 0.050(3) 0.058(3) 0.053(3) 0.003(2) 0.012(2) -0.006(2)
C163 0.085(4) 0.051(3) 0.075(3) 0.006(2) 0.050(3) 0.006(3)
N2 0.0307(14) 0.0155(11) 0.0266(13) -0.0019(10) -0.0006(11) -0.0051(10)
C21 0.0415(19) 0.0138(13) 0.0286(16) -0.0001(12) -0.0026(14) -0.0050(13)
C22 0.0380(19) 0.0175(14) 0.0393(19) 0.0007(13) -0.0057(15) -0.0063(14)
C23 0.050(2) 0.0189(16) 0.051(2) 0.0054(15) -0.0118(18) -0.0006(15)
C24 0.080(3) 0.0262(19) 0.044(2) 0.0133(16) -0.013(2) 0.001(2)
C25 0.083(3) 0.0262(18) 0.034(2) 0.0088(15) 0.007(2) -0.007(2)
C26 0.053(2) 0.0209(16) 0.0364(19) 0.0020(14) 0.0082(17) -0.0065(15)
C221 0.0353(19) 0.0214(16) 0.051(2) 0.0063(15) 0.0028(17) 0.0032(14)
C222 0.039(2) 0.063(3) 0.080(3) -0.002(3) 0.006(2) -0.003(2)
C223 0.051(2) 0.053(3) 0.039(2) -0.0032(19) 0.0006(19) 0.008(2)
C261 0.060(3) 0.0294(19) 0.058(3) 0.0094(18) 0.026(2) -0.0020(18)
C262 0.047(3) 0.042(2) 0.081(3) 0.019(2) 0.017(2) -0.0031(19)
C263 0.098(4) 0.066(3) 0.068(3) 0.000(3) 0.046(3) 0.001(3)
O1 0.0177(10) 0.0194(10) 0.0474(14) -0.0035(10) -0.0015(10) -0.0014(8)
C31 0.0167(15) 0.0256(16) 0.048(2) -0.0051(14) 0.0013(14) -0.0009(12)
C32 0.0223(17) 0.040(2) 0.069(3) 0.0022(19) -0.0010(18) -0.0088(15)
C33 0.0254(18) 0.037(2) 0.076(3) -0.016(2) -0.0083(19) 0.0045(15)
F1 0.0532(16) 0.097(2) 0.0694(19) -0.0408(17) -0.0064(14) 0.0282(15)
F2 0.0393(14) 0.0270(12) 0.148(3) -0.0068(15) -0.0101(16) 0.0031(10)
F3 0.0246(11) 0.0529(15) 0.0898(19) -0.0215(13) -0.0081(12) 0.0098(10)
C34 0.032(2) 0.057(3) 0.047(2) -0.003(2) -0.0025(17) 0.0062(18)
F4 0.0552(17) 0.095(2) 0.0653(18) 0.0327(16) -0.0016(14) -0.0076(15)
F5 0.0393(14) 0.090(2) 0.0563(16) -0.0115(14) -0.0128(12) 0.0049(13)
F6 0.0632(18) 0.088(2) 0.0580(17) -0.0320(15) -0.0055(14) 0.0272(15)
O2 0.0279(12) 0.0239(11) 0.0364(13) -0.0067(9) 0.0135(10) -0.0021(9)
C35 0.0260(17) 0.0359(19) 0.040(2) -0.0130(15) 0.0107(15) 0.0019(14)
C36 0.045(2) 0.037(2) 0.090(4) -0.027(2) 0.032(2) -0.0058(18)
C37 0.054(3) 0.121(5) 0.044(3) -0.021(3) 0.004(2) 0.039(3)
F7 0.048(2) 0.241(6) 0.095(3) -0.057(3) -0.0255(19) 0.027(3)
F8 0.097(3) 0.182(4) 0.0401(16) -0.027(2) 0.0015(16) 0.065(3)
F9 0.187(4) 0.135(4) 0.057(2) 0.030(2) 0.025(2) 0.105(3)
C38 0.034(2) 0.039(2) 0.056(3) -0.0123(18) 0.0186(18) -0.0058(16)
F10 0.0730(19) 0.0354(14) 0.145(3) -0.0244(16) 0.069(2) -0.0168(13)
F11 0.0317(13) 0.104(2) 0.0627(17) -0.0265(16) -0.0008(12) -0.0010(14)
F12 0.0441(13) 0.0516(14) 0.0673(16) -0.0131(12) 0.0327(12) -0.0037(11)
O3 0.0302(12) 0.0227(11) 0.0353(13) -0.0050(9) -0.0004(10) 0.0011(9)
C41 0.0311(17) 0.0236(16) 0.0403(19) -0.0014(14) 0.0013(15) 0.0037(13)
C42 0.051(2) 0.039(2) 0.049(2) -0.0109(18) 0.0035(19) 0.0042(18)
C43 0.034(2) 0.035(2) 0.059(3) -0.0015(18) 0.0089(18) 0.0001(16)
F13 0.0376(13) 0.0559(16) 0.0822(19) -0.0253(14) -0.0009(12) -0.0067(11)
F14 0.0469(15) 0.0508(15) 0.088(2) 0.0172(14) 0.0112(14) -0.0051(12)
F15 0.0356(12) 0.0447(14) 0.0836(19) -0.0013(13) 0.0094(12) 0.0070(10)
C44 0.036(2) 0.0342(19) 0.053(2) 0.0046(17) -0.0028(18) 0.0017(16)
F16 0.0522(15) 0.0324(13) 0.112(2) 0.0168(14) 0.0090(15) 0.0151(11)
F17 0.088(2) 0.0645(18) 0.0532(16) 0.0147(14) -0.0260(15) -0.0062(15)
F18 0.0354(12) 0.0559(15) 0.0741(17) 0.0326(13) -0.0019(12) -0.0011(11)
O4 0.0321(12) 0.0215(10) 0.0247(11) -0.0012(9) 0.0019(9) -0.0071(9)
C45 0.0285(16) 0.0253(15) 0.0261(16) 0.0019(12) -0.0006(13) -0.0041(13)
C46 0.0340(19) 0.041(2) 0.039(2) 0.0053(16) -0.0064(16) -0.0091(16)
C47 0.041(2) 0.0232(16) 0.0326(18) 0.0020(13) 0.0006(15) -0.0038(14)
F19 0.0477(13) 0.0333(12) 0.0582(15) 0.0046(10) -0.0181(11) 0.0038(10)
F20 0.0612(15) 0.0396(12) 0.0468(13) 0.0152(10) 0.0147(11) -0.0039(11)
F21 0.0697(16) 0.0216(10) 0.0390(12) -0.0026(9) 0.0053(11) -0.0017(10)
C48 0.039(2) 0.0298(17) 0.0324(18) 0.0008(14) 0.0027(15) -0.0020(15)
F22 0.0445(13) 0.0525(14) 0.0423(13) -0.0056(10) 0.0161(10) -0.0055(11)
F23 0.0677(16) 0.0307(11) 0.0454(13) -0.0020(10) 0.0057(11) 0.0150(11)
F24 0.0438(12) 0.0371(11) 0.0356(11) -0.0110(9) -0.0033(9) -0.0055(9)
O5 0.063(2) 0.074(3) 0.079(3) -0.006(2) -0.004(2) 0.011(2)
O6 0.090(3) 0.0413(17) 0.068(2) 0.0071(15) -0.0223(19) 0.0211(17)
O7 0.098(3) 0.071(2) 0.058(2) -0.0138(18) 0.012(2) -0.028(2)
O8 0.080(2) 0.0523(18) 0.0340(15) -0.0081(13) -0.0063(15) -0.0006(16)
C61 0.072(3) 0.038(2) 0.039(2) -0.0078(18) -0.012(2) 0.014(2)
C62 0.115(5) 0.068(4) 0.108(5) -0.008(4) -0.041(4) 0.051(4)
C63 0.270(13) 0.113(7) 0.134(8) 0.009(6) -0.090(8) 0.101(8)
C64 0.067(3) 0.032(2) 0.040(2) -0.0006(16) -0.005(2) -0.0019(19)
C65 0.103(4) 0.054(3) 0.038(2) -0.007(2) 0.003(3) 0.007(3)
C66 0.153(6) 0.081(4) 0.045(3) 0.011(3) 0.001(3) 0.011(4)
C1X 0.118(11) 0.057(8) 0.054(7) 0.017(6) -0.016(7) -0.005(8)
C2X 0.093(7) 0.048(6) 0.050(5) 0.017(4) -0.006(5) 0.003(5)
C3X 0.085(6) 0.041(6) 0.049(5) 0.022(4) -0.001(5) 0.000(5)
C4X 0.093(7) 0.045(6) 0.060(6) 0.013(5) -0.009(5) -0.001(5)
C5X 0.068(7) 0.045(7) 0.032(6) -0.003(5) -0.022(5) 0.013(5)
C1Y 0.063(8) 0.021(7) 0.011(6) 0.007(6) -0.015(6) 0.014(6)
C2Y 0.081(7) 0.032(6) 0.040(6) 0.016(5) -0.006(5) 0.000(5)
C3Y 0.086(7) 0.042(7) 0.043(6) 0.014(6) -0.007(6) -0.009(6)
C4Y 0.088(8) 0.056(7) 0.049(7) 0.006(7) -0.011(6) -0.001(7)
C5Y 0.086(17) 0.096(14) 0.098(15) 0.005(13) -0.019(17) -0.019(12)

loop_
_atom_type_symbol
_atom_type_description
_atom_type_scat_dispersion_real
_atom_type_scat_dispersion_imag
_atom_type_scat_source
C C 0.0033 0.0016 'International Tables Vol C Tables 4.2.6.8 and 6.1.1.4'
H H 0.0000 0.0000 'International Tables Vol C Tables 4.2.6.8 and 6.1.1.4'
N N 0.0061 0.0033 'International Tables Vol C Tables 4.2.6.8 and 6.1.1.4'
O O 0.0106 0.0060 'International Tables Vol C Tables 4.2.6.8 and 6.1.1.4'
F F 0.0171 0.0103 'International Tables Vol C Tables 4.2.6.8 and 6.1.1.4'
Mo Mo -1.6832 0.6857 'International Tables Vol C Tables 4.2.6.8 and 6.1.1.4'

loop_
_geom_angle_atom_site_label_1
_geom_angle_atom_site_label_2
_geom_angle_atom_site_label_3
_geom_angle
N1 Mo1 C1 98.98(13)
N1 Mo1 O1 113.89(11)
C1 Mo1 O1 108.13(12)
N1 Mo1 O2 113.87(11)
C1 Mo1 O2 104.56(11)
O1 Mo1 O2 115.38(10)
N2 Mo2 C2 98.51(13)
N2 Mo2 O4 114.70(11)
C2 Mo2 O4 103.98(11)
N2 Mo2 O3 114.14(11)
C2 Mo2 O3 105.58(11)
O4 Mo2 O3 116.98(10)
C3 C1 Mo1 138.2(2)
C4 C2 Mo2 139.7(2)
C4 C3 C1 126.4(3)
C4 C3 C7 111.2(3)
C1 C3 C7 122.2(3)
C3 C4 C2 125.7(3)
C3 C4 C5 111.4(3)
C2 C4 C5 122.9(3)
C4 C5 C6 104.8(3)
C64 C6 C61 109.6(3)
C64 C6 C7 109.8(3)
C61 C6 C7 111.2(3)
C64 C6 C5 111.4(3)
C61 C6 C5 109.2(3)
C7 C6 C5 105.7(3)
C3 C7 C6 105.0(3)
C11 N1 Mo1 177.4(2)
N1 C11 C16 118.9(3)
N1 C11 C12 117.9(3)
C16 C11 C12 123.1(3)
C13 C12 C11 116.9(4)
C13 C12 C121 122.6(4)
C11 C12 C121 120.3(3)
C14 C13 C12 120.8(4)
C13 C14 C15 121.5(4)
C14 C15 C16 121.0(4)
C15 C16 C11 116.6(4)
C15 C16 C161 122.1(4)
C11 C16 C161 121.3(3)
C12 C121 C122 113.5(4)
C12 C121 C123 109.0(4)
C122 C121 C123 112.1(4)
C16 C161 C162 110.5(3)
C16 C161 C163 113.1(4)
C162 C161 C163 110.5(3)
C21 N2 Mo2 176.7(2)
N2 C21 C22 119.5(3)
N2 C21 C26 117.8(3)
C22 C21 C26 122.5(3)
C23 C22 C21 117.6(3)
C23 C22 C221 121.7(3)
C21 C22 C221 120.7(3)
C24 C23 C22 120.9(4)
C23 C24 C25 121.1(4)
C24 C25 C26 121.3(4)
C25 C26 C21 116.4(4)
C25 C26 C261 123.0(3)
C21 C26 C261 120.6(3)
C22 C221 C223 109.6(3)
C22 C221 C222 113.5(3)
C223 C221 C222 110.6(3)
C26 C261 C263 113.4(4)
C26 C261 C262 109.2(3)
C263 C261 C262 110.9(4)
C31 O1 Mo1 143.20(19)
O1 C31 C34 107.6(3)
O1 C31 C32 112.7(3)
C34 C31 C32 109.2(3)
O1 C31 C33 106.0(3)
C34 C31 C33 111.6(3)
C32 C31 C33 109.7(3)
F1 C33 F2 107.4(4)
F1 C33 F3 108.0(3)
F2 C33 F3 107.2(3)
F1 C33 C31 110.1(3)
F2 C33 C31 112.4(3)
F3 C33 C31 111.6(3)
F4 C34 F5 107.5(4)
F4 C34 F6 107.3(4)
F5 C34 F6 106.6(4)
F4 C34 C31 113.1(4)
F5 C34 C31 113.1(3)
F6 C34 C31 108.9(3)
C35 O2 Mo1 141.6(2)
O2 C35 C36 114.1(3)
O2 C35 C37 106.2(3)
C36 C35 C37 110.6(4)
O2 C35 C38 105.9(3)
C36 C35 C38 108.7(3)
C37 C35 C38 111.3(4)
F7 C37 F9 107.6(5)
F7 C37 F8 108.3(5)
F9 C37 F8 106.9(5)
F7 C37 C35 109.3(5)
F9 C37 C35 112.1(5)
F8 C37 C35 112.5(4)
F10 C38 F11 107.5(4)
F10 C38 F12 107.5(3)
F11 C38 F12 106.8(3)
F10 C38 C35 113.0(3)
F11 C38 C35 109.5(3)
F12 C38 C35 112.3(3)
C41 O3 Mo2 140.2(2)
O3 C41 C42 113.3(3)
O3 C41 C43 106.6(3)
C42 C41 C43 109.4(3)
O3 C41 C44 107.7(3)
C42 C41 C44 110.3(3)
C43 C41 C44 109.4(3)
F13 C43 F14 107.5(3)
F13 C43 F15 106.6(3)
F14 C43 F15 106.3(3)
F13 C43 C41 113.6(3)
F14 C43 C41 110.2(3)
F15 C43 C41 112.1(3)
F16 C44 F17 106.8(3)
F16 C44 F18 105.9(3)
F17 C44 F18 107.2(3)
F16 C44 C41 113.3(3)
F17 C44 C41 113.1(3)
F18 C44 C41 110.0(3)
C45 O4 Mo2 143.9(2)
O4 C45 C46 113.6(3)
O4 C45 C48 105.6(3)
C46 C45 C48 109.8(3)
O4 C45 C47 107.9(3)
C46 C45 C47 109.8(3)
C48 C45 C47 110.1(3)
F19 C47 F20 107.8(3)
F19 C47 F21 106.8(3)
F20 C47 F21 106.5(3)
F19 C47 C45 112.8(3)
F20 C47 C45 112.5(3)
F21 C47 C45 110.1(3)
F23 C48 F22 108.0(3)
F23 C48 F24 107.3(3)
F22 C48 F24 107.1(3)
F23 C48 C45 109.8(3)
F22 C48 C45 112.0(3)
F24 C48 C45 112.5(3)
C61 O6 C62 116.7(5)
C64 O8 C65 117.7(4)
O5 C61 O6 125.4(5)
O5 C61 C6 126.0(4)
O6 C61 C6 108.5(4)
O6 C62 C63 105.9(7)
O7 C64 O8 123.7(4)
O7 C64 C6 125.9(4)
O8 C64 C6 110.4(4)
O8 C65 C66 109.2(4)
C3X C2X C1X 137.7(16)
C2X C3X C4X 115.2(15)
C3X C4X C5X 117.1(11)
C3Y C2Y C1Y 117.8(19)
C4Y C3Y C2Y 124(2)
C3Y C4Y C5Y 120(2)

loop_
_geom_bond_atom_site_label_1
_geom_bond_atom_site_label_2
_geom_bond_distance
Mo1 N1 1.718(3)
Mo1 C1 1.911(3)
Mo1 O1 1.918(2)
Mo1 O2 1.923(2)
Mo2 N2 1.725(3)
Mo2 C2 1.914(3)
Mo2 O4 1.927(2)
Mo2 O3 1.940(2)
C1 C3 1.434(4)
C2 C4 1.421(4)
C3 C4 1.378(4)
C3 C7 1.507(5)
C4 C5 1.505(5)
C5 C6 1.554(5)
C6 C64 1.501(6)
C6 C61 1.526(6)
C6 C7 1.547(5)
N1 C11 1.389(4)
C11 C16 1.402(5)
C11 C12 1.420(5)
C12 C13 1.384(5)
C12 C121 1.515(6)
C13 C14 1.376(7)
C14 C15 1.376(7)
C15 C16 1.394(5)
C16 C161 1.510(6)
C121 C122 1.523(6)
C121 C123 1.525(6)
C161 C162 1.531(6)
C161 C163 1.542(6)
N2 C21 1.397(4)
C21 C22 1.401(5)
C21 C26 1.421(5)
C22 C23 1.389(5)
C22 C221 1.514(5)
C23 C24 1.373(6)
C24 C25 1.374(6)
C25 C26 1.395(5)
C26 C261 1.504(6)
C221 C223 1.526(6)
C221 C222 1.534(6)
C261 C263 1.520(6)
C261 C262 1.524(7)
O1 C31 1.394(4)
C31 C34 1.518(6)
C31 C32 1.529(5)
C31 C33 1.532(5)
C33 F1 1.323(5)
C33 F2 1.323(5)
C33 F3 1.341(4)
C34 F4 1.315(5)
C34 F5 1.336(5)
C34 F6 1.344(5)
O2 C35 1.399(4)
C35 C36 1.514(5)
C35 C37 1.528(6)
C35 C38 1.529(5)
C37 F7 1.314(7)
C37 F9 1.315(7)
C37 F8 1.337(5)
C38 F10 1.313(5)
C38 F11 1.321(5)
C38 F12 1.335(4)
O3 C41 1.394(4)
C41 C42 1.513(5)
C41 C43 1.541(5)
C41 C44 1.544(5)
C43 F13 1.317(5)
C43 F14 1.334(5)
C43 F15 1.341(4)
C44 F16 1.324(4)
C44 F17 1.325(5)
C44 F18 1.329(4)
O4 C45 1.392(4)
C45 C46 1.528(5)
C45 C48 1.543(5)
C45 C47 1.545(5)
C47 F19 1.321(4)
C47 F20 1.338(4)
C47 F21 1.341(4)
C48 F23 1.323(4)
C48 F22 1.336(4)
C48 F24 1.338(4)
O5 C61 1.203(6)
O6 C61 1.334(5)
O6 C62 1.461(6)
O7 C64 1.195(5)
O8 C64 1.339(5)
O8 C65 1.465(5)
C62 C63 1.482(12)
C65 C66 1.473(7)
C1X C2X 1.571(17)
C2X C3X 1.384(15)
C3X C4X 1.409(16)
C4X C5X 1.675(17)
C1Y C2Y 1.59(2)
C2Y C3Y 1.408(17)
C3Y C4Y 1.382(18)
C4Y C5Y 1.65(2)
